data_7125307
loop_
_publ_author_name
'Hornillos, Valent\'in'
'Ros, Abel'
'Ram\'irez-L\'opez, Pedro'
'Iglesias-Sig\"uenza, Javier'
'Fern\'andez, Rosario'
'Lassaletta, Jos\'e M'

_publ_section_title
;
 Synthesis of axially chiral heterobiaryl alkynes via dynamic kinetic
 asymmetric alkynylation.
;
_journal_issue 98
_journal_name_full 'Chemical communications (Cambridge, England)'
_journal_page_first 14121
_journal_page_last 14124
_journal_paper_doi 10.1039/c6cc08997f
_journal_volume 52
_journal_year 2016
_chemical_formula_sum 'C32 H21 N O'
_chemical_formula_weight 435.50
_space_group_IT_number 4
_space_group_name_Hall 'P 2yb'
_space_group_name_H-M_alt 'P 1 21 1'
_symmetry_cell_setting monoclinic
_symmetry_space_group_name_H-M 'P 1 21 1'
_atom_sites_solution_hydrogens geom
_atom_sites_solution_primary direct
_atom_sites_solution_secondary difmap
_audit_creation_method SHELXL-97
_audit_update_record
;
2016-09-23 deposited with the CCDC.
2016-11-11 downloaded from the CCDC.
;
_cell_angle_alpha 90.00
_cell_angle_beta 93.193(2)
_cell_angle_gamma 90.00
_cell_formula_units_Z 2
_cell_length_a 7.6244(4)
_cell_length_b 7.9489(4)
_cell_length_c 18.4283(9)
_cell_measurement_reflns_used 4653
_cell_measurement_temperature 100(2)
_cell_measurement_theta_max 65.94
_cell_measurement_theta_min 4.81
_cell_volume 1115.12(10)
_computing_cell_refinement 'Bruker SAINT'
_computing_data_collection 'Bruker APEX2'
_computing_data_reduction 'Bruker SAINT'
_computing_molecular_graphics 'Bruker SHELXTL'
_computing_publication_material 'Bruker SHELXTL'
_computing_structure_refinement 'SHELXL-97 (Sheldrick, 2008)'
_computing_structure_solution 'SHELXS-97 (Sheldrick, 2008)'
_diffrn_ambient_temperature 100(2)
_diffrn_measured_fraction_theta_full 0.961
_diffrn_measured_fraction_theta_max 0.961
_diffrn_measurement_device_type 'Bruker APEX-II CCD'
_diffrn_measurement_method '\f and \w scans'
_diffrn_radiation_monochromator graphite
_diffrn_radiation_source 'fine-focus sealed tube'
_diffrn_radiation_type CuK\a
_diffrn_radiation_wavelength 1.54175
_diffrn_reflns_av_R_equivalents 0.0435
_diffrn_reflns_av_sigmaI/netI 0.0334
_diffrn_reflns_limit_h_max 7
_diffrn_reflns_limit_h_min -9
_diffrn_reflns_limit_k_max 9
_diffrn_reflns_limit_k_min -5
_diffrn_reflns_limit_l_max 21
_diffrn_reflns_limit_l_min -21
_diffrn_reflns_number 4959
_diffrn_reflns_theta_full 65.93
_diffrn_reflns_theta_max 65.93
_diffrn_reflns_theta_min 4.81
_exptl_absorpt_coefficient_mu 0.604
_exptl_absorpt_correction_T_max 0.9421
_exptl_absorpt_correction_T_min 0.8164
_exptl_absorpt_correction_type multi-scan
_exptl_absorpt_process_details
; 
 SADABS, Bruker (2006). APEX 2. Version 2.1. Bruker Analytical 
 X-ray Solutions, Madison, Wisconsin, USA. 
;
_exptl_crystal_colour colourless
_exptl_crystal_density_diffrn 1.297
_exptl_crystal_density_method 'not measured'
_exptl_crystal_description Prism
_exptl_crystal_F_000 456
_exptl_crystal_size_max 0.35
_exptl_crystal_size_mid 0.25
_exptl_crystal_size_min 0.10
_refine_diff_density_max 0.166
_refine_diff_density_min -0.251
_refine_diff_density_rms 0.046
_refine_ls_abs_structure_details 'Flack H D (1983), Acta Cryst. A39, 876-881'
_refine_ls_abs_structure_Flack -0.1(2)
_refine_ls_extinction_method none
_refine_ls_goodness_of_fit_ref 1.058
_refine_ls_hydrogen_treatment mixed
_refine_ls_matrix_type full
_refine_ls_number_parameters 308
_refine_ls_number_reflns 2702
_refine_ls_number_restraints 1
_refine_ls_restrained_S_all 1.058
_refine_ls_R_factor_all 0.0383
_refine_ls_R_factor_gt 0.0378
_refine_ls_shift/su_max 0.012
_refine_ls_shift/su_mean 0.003
_refine_ls_structure_factor_coef Fsqd
_refine_ls_weighting_details 'calc w=1/[\s^2^(Fo^2^)+(0.1000P)^2^+0.0000P] where P=(Fo^2^+2Fc^2^)/3'
_refine_ls_weighting_scheme calc
_refine_ls_wR_factor_gt 0.1080
_refine_ls_wR_factor_ref 0.1088
_reflns_number_gt 2678
_reflns_number_total 2702
_reflns_threshold_expression >2sigma(I)
_cod_data_source_file c6cc08997f2.cif
_cod_data_source_block XX
_cod_depositor_comments
;
The following automatic conversions were performed:

data item '_symmetry_cell_setting' value 'Monoclinic' was changed to
'monoclinic' in accordance with the
/home/saulius/struct/COD-crude-data/automatic-downloads/DataCite-retrospective/RSC/depositions/lib/dictionaries/cif_core.dic
dictionary named 'cif_core.dic' version 2.4.2 last updated on
2011-04-26.

Automatic conversion script
Id: cif_fix_values 6909 2019-04-08 15:41:33Z antanas 
;
_cod_original_sg_symbol_H-M P2(1)
_cod_database_code 7125307

loop_
_symmetry_equiv_pos_as_xyz
'x, y, z'
'-x, y+1/2, -z'

loop_
_atom_site_label
_atom_site_type_symbol
_atom_site_fract_x
_atom_site_fract_y
_atom_site_fract_z
_atom_site_U_iso_or_equiv
_atom_site_adp_type
_atom_site_occupancy
_atom_site_symmetry_multiplicity
_atom_site_calc_flag
_atom_site_refinement_flags
O1 O 0.91886(12) 0.59759(18) 0.33163(5) 0.0240(3) Uani 1 1 d .
N1 N 0.53139(14) 0.6912(2) 0.73892(6) 0.0218(3) Uani 1 1 d .
C1 C 0.38791(17) 0.6120(3) 0.70696(8) 0.0230(4) Uani 1 1 d .
H1 H 0.3140 0.6743 0.6736 0.028 Uiso 1 1 calc R
C2 C 0.34465(16) 0.4496(3) 0.72006(7) 0.0225(4) Uani 1 1 d .
H2 H 0.2422 0.4016 0.6968 0.027 Uiso 1 1 calc R
C3 C 0.45350(16) 0.3519(3) 0.76872(8) 0.0211(4) Uani 1 1 d .
C4 C 0.41983(18) 0.1821(3) 0.78500(8) 0.0232(4) Uani 1 1 d .
H4 H 0.3173 0.1289 0.7643 0.028 Uiso 1 1 calc R
C5 C 0.5336(2) 0.0935(3) 0.83041(8) 0.0270(4) Uani 1 1 d .
H5 H 0.5103 -0.0212 0.8407 0.032 Uiso 1 1 calc R
C6 C 0.68600(18) 0.1720(3) 0.86221(8) 0.0239(4) Uani 1 1 d .
H6 H 0.7640 0.1097 0.8940 0.029 Uiso 1 1 calc R
C7 C 0.72147(18) 0.3357(3) 0.84764(8) 0.0218(4) Uani 1 1 d .
H7 H 0.8245 0.3865 0.8691 0.026 Uiso 1 1 calc R
C8 C 0.60643(17) 0.4317(2) 0.80075(8) 0.0205(4) Uani 1 1 d .
C9 C 0.63547(17) 0.6031(3) 0.78391(8) 0.0196(4) Uani 1 1 d .
C10 C 0.79354(19) 0.6926(3) 0.81729(8) 0.0205(4) Uani 1 1 d .
C11 C 0.80151(19) 0.7414(3) 0.89182(9) 0.0216(4) Uani 1 1 d .
C12 C 0.6589(2) 0.7167(3) 0.93744(9) 0.0265(4) Uani 1 1 d .
H12 H 0.5561 0.6605 0.9188 0.032 Uiso 1 1 calc R
C13 C 0.6677(2) 0.7725(3) 1.00760(9) 0.0342(5) Uani 1 1 d .
H13 H 0.5711 0.7548 1.0371 0.041 Uiso 1 1 calc R
C14 C 0.8187(2) 0.8562(3) 1.03684(9) 0.0360(5) Uani 1 1 d .
H14 H 0.8233 0.8952 1.0856 0.043 Uiso 1 1 calc R
C15 C 0.9588(2) 0.8810(3) 0.99471(9) 0.0300(4) Uani 1 1 d .
H15 H 1.0606 0.9365 1.0148 0.036 Uiso 1 1 calc R
C16 C 0.95442(19) 0.8254(3) 0.92192(8) 0.0224(4) Uani 1 1 d .
C17 C 1.09626(18) 0.8559(3) 0.87714(8) 0.0238(4) Uani 1 1 d .
H17 H 1.1993 0.9096 0.8971 0.029 Uiso 1 1 calc R
C18 C 1.08679(18) 0.8092(3) 0.80589(8) 0.0231(4) Uani 1 1 d .
H18 H 1.1827 0.8320 0.7766 0.028 Uiso 1 1 calc R
C19 C 0.93432(18) 0.7265(3) 0.77468(8) 0.0204(4) Uani 1 1 d .
C20 C 0.92862(17) 0.6828(2) 0.69939(8) 0.0213(4) Uani 1 1 d .
C21 C 0.92851(17) 0.6547(3) 0.63506(9) 0.0207(4) Uani 1 1 d .
C22 C 0.92807(18) 0.6308(2) 0.55791(9) 0.0201(4) Uani 1 1 d .
C23 C 1.07608(17) 0.6714(3) 0.52145(8) 0.0217(4) Uani 1 1 d .
H23 H 1.1790 0.7073 0.5485 0.026 Uiso 1 1 calc R
C24 C 1.07805(17) 0.6609(2) 0.44566(9) 0.0213(4) Uani 1 1 d .
H24 H 1.1813 0.6901 0.4220 0.026 Uiso 1 1 calc R
C25 C 0.93099(18) 0.6085(2) 0.40551(8) 0.0194(4) Uani 1 1 d .
C26 C 0.77601(18) 0.5595(2) 0.44047(8) 0.0186(4) Uani 1 1 d .
C27 C 0.62548(18) 0.4962(3) 0.40076(8) 0.0210(4) Uani 1 1 d .
H27 H 0.6234 0.4921 0.3492 0.025 Uiso 1 1 calc R
C28 C 0.48293(17) 0.4410(3) 0.43623(9) 0.0236(4) Uani 1 1 d .
H28 H 0.3834 0.3975 0.4091 0.028 Uiso 1 1 calc R
C29 C 0.48316(17) 0.4483(3) 0.51243(8) 0.0237(4) Uani 1 1 d .
H29 H 0.3845 0.4082 0.5366 0.028 Uiso 1 1 calc R
C30 C 0.62425(18) 0.5125(2) 0.55188(8) 0.0216(4) Uani 1 1 d .
H30 H 0.6214 0.5199 0.6033 0.026 Uiso 1 1 calc R
C31 C 0.77556(18) 0.5686(2) 0.51719(8) 0.0189(4) Uani 1 1 d .
C32 C 1.06946(19) 0.6501(3) 0.29401(9) 0.0291(5) Uani 1 1 d .
H32A H 1.1021 0.7648 0.3088 0.044 Uiso 1 1 calc R
H32B H 1.0413 0.6474 0.2415 0.044 Uiso 1 1 calc R
H32C H 1.1678 0.5739 0.3061 0.044 Uiso 1 1 calc R

loop_
_atom_site_aniso_label
_atom_site_aniso_U_11
_atom_site_aniso_U_22
_atom_site_aniso_U_33
_atom_site_aniso_U_23
_atom_site_aniso_U_13
_atom_site_aniso_U_12
O1 0.0229(5) 0.0313(8) 0.0177(5) -0.0006(5) 0.0006(4) -0.0021(5)
N1 0.0186(5) 0.0254(9) 0.0211(6) 0.0027(6) -0.0032(4) 0.0002(6)
C1 0.0183(6) 0.0301(11) 0.0200(7) 0.0025(7) -0.0032(5) 0.0022(7)
C2 0.0165(5) 0.0325(12) 0.0184(6) -0.0004(7) -0.0018(5) -0.0009(7)
C3 0.0175(6) 0.0260(11) 0.0198(7) -0.0041(7) 0.0012(5) -0.0018(7)
C4 0.0200(6) 0.0256(11) 0.0238(7) -0.0022(8) -0.0007(5) -0.0036(7)
C5 0.0297(7) 0.0234(11) 0.0281(8) -0.0024(8) 0.0027(6) -0.0009(8)
C6 0.0222(6) 0.0252(11) 0.0239(7) 0.0016(8) -0.0025(6) 0.0042(7)
C7 0.0212(6) 0.0243(10) 0.0196(7) -0.0017(7) -0.0015(5) 0.0025(7)
C8 0.0170(5) 0.0256(10) 0.0190(7) -0.0041(8) 0.0008(5) -0.0008(7)
C9 0.0186(6) 0.0230(10) 0.0170(6) -0.0007(7) 0.0006(5) 0.0010(7)
C10 0.0210(7) 0.0190(10) 0.0209(7) 0.0011(7) -0.0032(5) 0.0022(7)
C11 0.0226(7) 0.0195(10) 0.0222(7) 0.0015(8) -0.0035(5) 0.0012(7)
C12 0.0270(7) 0.0277(11) 0.0245(7) 0.0014(8) -0.0009(5) 0.0003(7)
C13 0.0367(8) 0.0428(15) 0.0235(8) 0.0012(9) 0.0047(6) 0.0012(9)
C14 0.0433(9) 0.0461(15) 0.0178(7) -0.0030(9) -0.0042(6) 0.0020(10)
C15 0.0367(8) 0.0345(12) 0.0174(7) -0.0016(8) -0.0093(6) -0.0003(8)
C16 0.0260(7) 0.0205(10) 0.0199(7) 0.0021(7) -0.0053(5) 0.0019(7)
C17 0.0224(7) 0.0217(11) 0.0265(8) -0.0011(8) -0.0058(6) -0.0034(7)
C18 0.0210(6) 0.0250(10) 0.0232(7) 0.0017(8) -0.0005(5) -0.0027(7)
C19 0.0205(6) 0.0187(10) 0.0215(7) 0.0004(7) -0.0023(5) 0.0006(7)
C20 0.0164(6) 0.0204(10) 0.0267(8) 0.0000(8) -0.0014(5) -0.0021(6)
C21 0.0186(6) 0.0201(10) 0.0232(8) 0.0000(7) -0.0018(5) -0.0011(6)
C22 0.0235(6) 0.0171(10) 0.0194(7) -0.0001(7) -0.0022(5) 0.0019(7)
C23 0.0192(6) 0.0204(10) 0.0248(8) -0.0009(7) -0.0040(5) -0.0009(7)
C24 0.0182(6) 0.0209(10) 0.0248(8) 0.0015(8) 0.0006(5) -0.0007(7)
C25 0.0214(6) 0.0185(10) 0.0181(7) 0.0003(7) -0.0020(5) 0.0028(7)
C26 0.0182(6) 0.0147(10) 0.0225(7) 0.0012(7) -0.0017(5) 0.0026(6)
C27 0.0214(6) 0.0209(10) 0.0201(7) -0.0017(7) -0.0046(5) 0.0026(7)
C28 0.0178(6) 0.0210(10) 0.0313(8) -0.0004(8) -0.0059(5) 0.0004(7)
C29 0.0179(6) 0.0224(11) 0.0310(9) 0.0032(8) 0.0030(5) 0.0013(7)
C30 0.0225(6) 0.0213(10) 0.0208(7) 0.0004(7) -0.0005(5) 0.0019(7)
C31 0.0199(6) 0.0153(10) 0.0211(7) 0.0007(7) -0.0015(5) 0.0031(7)
C32 0.0274(7) 0.0385(13) 0.0218(7) -0.0033(8) 0.0050(6) -0.0054(8)

loop_
_atom_type_symbol
_atom_type_description
_atom_type_scat_dispersion_real
_atom_type_scat_dispersion_imag
_atom_type_scat_source
C C 0.0181 0.0091 'International Tables Vol C Tables 4.2.6.8 and 6.1.1.4'
H H 0.0000 0.0000 'International Tables Vol C Tables 4.2.6.8 and 6.1.1.4'
N N 0.0311 0.0180 'International Tables Vol C Tables 4.2.6.8 and 6.1.1.4'
O O 0.0492 0.0322 'International Tables Vol C Tables 4.2.6.8 and 6.1.1.4'

loop_
_geom_angle_atom_site_label_1
_geom_angle_atom_site_label_2
_geom_angle_atom_site_label_3
_geom_angle
C25 O1 C32 116.91(11)
C9 N1 C1 117.77(17)
C2 C1 N1 123.93(15)
C1 C2 C3 119.57(14)
C4 C3 C8 119.49(15)
C4 C3 C2 123.47(14)
C8 C3 C2 117.03(17)
C5 C4 C3 120.47(14)
C4 C5 C6 120.29(19)
C7 C6 C5 120.49(16)
C6 C7 C8 120.81(14)
C9 C8 C3 118.09(14)
C9 C8 C7 123.46(14)
C3 C8 C7 118.45(17)
N1 C9 C8 123.56(15)
N1 C9 C10 116.60(17)
C8 C9 C10 119.83(15)
C19 C10 C11 119.90(14)
C19 C10 C9 119.18(14)
C11 C10 C9 120.92(13)
C10 C11 C12 122.56(15)
C10 C11 C16 119.42(14)
C12 C11 C16 117.95(14)
C13 C12 C11 121.00(16)
C12 C13 C14 120.76(14)
C15 C14 C13 119.81(15)
C14 C15 C16 121.09(16)
C15 C16 C17 121.45(15)
C15 C16 C11 119.40(14)
C17 C16 C11 119.12(14)
C18 C17 C16 120.89(14)
C17 C18 C19 120.77(13)
C10 C19 C20 121.22(14)
C10 C19 C18 119.89(14)
C20 C19 C18 118.88(12)
C21 C20 C19 176.18(19)
C20 C21 C22 176.9(2)
C23 C22 C21 119.58(13)
C23 C22 C31 119.03(13)
C21 C22 C31 121.38(12)
C22 C23 C24 121.67(13)
C25 C24 C23 120.11(13)
O1 C25 C24 124.45(13)
O1 C25 C26 114.90(11)
C24 C25 C26 120.65(13)
C31 C26 C25 118.94(12)
C31 C26 C27 119.10(13)
C25 C26 C27 121.92(13)
C28 C27 C26 120.51(13)
C27 C28 C29 120.40(13)
C30 C29 C28 120.35(12)
C29 C30 C31 120.90(13)
C26 C31 C30 118.71(13)
C26 C31 C22 119.49(13)
C30 C31 C22 121.78(13)

loop_
_geom_bond_atom_site_label_1
_geom_bond_atom_site_label_2
_geom_bond_distance
O1 C25 1.3621(17)
O1 C32 1.4360(18)
N1 C9 1.317(2)
N1 C1 1.367(2)
C1 C2 1.357(3)
C2 C3 1.419(2)
C3 C4 1.409(3)
C3 C8 1.426(2)
C4 C5 1.367(2)
C5 C6 1.417(2)
C6 C7 1.359(3)
C7 C8 1.419(2)
C8 C9 1.418(3)
C9 C10 1.501(2)
C10 C19 1.391(2)
C10 C11 1.425(2)
C11 C12 1.425(2)
C11 C16 1.429(2)
C12 C13 1.365(2)
C13 C14 1.410(3)
C14 C15 1.369(2)
C15 C16 1.411(2)
C16 C17 1.417(2)
C17 C18 1.362(2)
C18 C19 1.428(2)
C19 C20 1.429(2)
C20 C21 1.206(2)
C21 C22 1.434(2)
C22 C23 1.383(2)
C22 C31 1.436(2)
C23 C24 1.400(2)
C24 C25 1.373(2)
C25 C26 1.431(2)
C26 C31 1.4157(19)
C26 C27 1.419(2)
C27 C28 1.371(2)
C28 C29 1.405(2)
C29 C30 1.364(2)
C30 C31 1.421(2)
